data_7038700
loop_
_publ_author_name
'Fieser, Megan E.'
'Woen, David H.'
'Corbey, Jordan F.'
'Mueller, Thomas J.'
'Ziller, Joseph W.'
'Evans, William J.'

_publ_section_title
;
 Raman spectroscopy of the N-N bond in rare earth dinitrogen complexes.
;
_journal_issue 37
_journal_name_full 'Dalton transactions (Cambridge, England : 2003)'
_journal_page_first 14634
_journal_page_last 14644
_journal_paper_doi 10.1039/c5dt04547a
_journal_volume 45
_journal_year 2016
_chemical_absolute_configuration ad
_chemical_formula_sum 'C40 H60 Lu2 N2'
_chemical_formula_weight 918.84
_chemical_name_common 1-Lu(B)
_chemical_name_systematic '[(C5Me5)2Lu]2(\m-\h2:\h2-N2)'
_space_group_crystal_system tetragonal
_space_group_IT_number 114
_space_group_name_Hall 'P -4 2n'
_space_group_name_H-M_alt 'P -4 21 c'
_symmetry_space_group_name_Hall 'P -4 2n'
_symmetry_space_group_name_H-M 'P -4 21 c'
_atom_sites_solution_hydrogens geom
_atom_sites_solution_primary direct
_atom_sites_solution_secondary difmap
_audit_creation_method SHELXL-2014/7
_audit_update_record
;
2015-07-26 deposited with the CCDC.
2016-02-22 downloaded from the CCDC.
;
_cell_angle_alpha 90
_cell_angle_beta 90
_cell_angle_gamma 90
_cell_formula_units_Z 4
_cell_length_a 14.4028(16)
_cell_length_b 14.4028(16)
_cell_length_c 19.526(2)
_cell_measurement_reflns_used 9986
_cell_measurement_temperature 143(2)
_cell_measurement_theta_max 26.58
_cell_measurement_theta_min 2.52
_cell_volume 4050.5(8)
_computing_cell_refinement 'Bruker SAINT 8.34a, 2013'
_computing_data_collection 'Bruker APEX2 2010.9-1, 2010'
_computing_data_reduction 'Bruker SAINT 8.34a, 2013'
_computing_molecular_graphics 'Bruker SHELXTL'
_computing_publication_material 'Bruker SHELXTL'
_computing_structure_refinement 'SHELXL-2014/7 (Sheldrick, 2014)'
_computing_structure_solution 'SHELXS-97 (Sheldrick 2008)'
_diffrn_ambient_temperature 143(2)
_diffrn_measured_fraction_theta_full 0.997
_diffrn_measured_fraction_theta_max 0.996
_diffrn_measurement_device_type 'Bruker SMART APEX II CCD'
_diffrn_measurement_method '\f and \w scans'
_diffrn_radiation_type MoK\a
_diffrn_radiation_wavelength 0.71073
_diffrn_reflns_av_R_equivalents 0.0437
_diffrn_reflns_av_unetI/netI 0.0241
_diffrn_reflns_Laue_measured_fraction_full 0.997
_diffrn_reflns_Laue_measured_fraction_max 0.996
_diffrn_reflns_limit_h_max 18
_diffrn_reflns_limit_h_min -18
_diffrn_reflns_limit_k_max 18
_diffrn_reflns_limit_k_min -18
_diffrn_reflns_limit_l_max 24
_diffrn_reflns_limit_l_min -24
_diffrn_reflns_number 38645
_diffrn_reflns_point_group_measured_fraction_full 0.998
_diffrn_reflns_point_group_measured_fraction_max 0.997
_diffrn_reflns_theta_full 25.500
_diffrn_reflns_theta_max 27.131
_diffrn_reflns_theta_min 2.000
_diffrn_source 'fine-focus sealed tube'
_exptl_absorpt_coefficient_mu 4.872
_exptl_absorpt_correction_T_max 0.7823
_exptl_absorpt_correction_T_min 0.3701
_exptl_absorpt_correction_type numerical
_exptl_absorpt_process_details 'Bruker SADABS 2014/5'
_exptl_crystal_colour red
_exptl_crystal_density_diffrn 1.507
_exptl_crystal_density_meas ?
_exptl_crystal_density_method not_measured
_exptl_crystal_description rod
_exptl_crystal_F_000 1824
_exptl_crystal_size_max 0.390
_exptl_crystal_size_mid 0.111
_exptl_crystal_size_min 0.107
_refine_diff_density_max 1.275
_refine_diff_density_min -0.424
_refine_diff_density_rms 0.159
_refine_ls_abs_structure_details
; 
 Flack x determined using 1667 quotients [(I+)-(I-)]/[(I+)+(I-)] 
 (Parsons, Flack and Wagner, Acta Cryst. B69 (2013) 249-259). 
;
_refine_ls_abs_structure_Flack -0.026(6)
_refine_ls_extinction_method none
_refine_ls_goodness_of_fit_ref 1.145
_refine_ls_hydrogen_treatment constr
_refine_ls_matrix_type full
_refine_ls_number_parameters 219
_refine_ls_number_reflns 4478
_refine_ls_number_restraints 0
_refine_ls_restrained_S_all 1.145
_refine_ls_R_factor_all 0.0402
_refine_ls_R_factor_gt 0.0325
_refine_ls_shift/su_max 0.002
_refine_ls_shift/su_mean 0.000
_refine_ls_structure_factor_coef Fsqd
_refine_ls_weighting_details 'w=1/[\s^2^(Fo^2^)+(0.0551P)^2^+1.1575P] where P=(Fo^2^+2Fc^2^)/3'
_refine_ls_weighting_scheme calc
_refine_ls_wR_factor_gt 0.0865
_refine_ls_wR_factor_ref 0.0911
_reflns_Friedel_coverage 0.802
_reflns_Friedel_fraction_full 0.999
_reflns_Friedel_fraction_max 0.998
_reflns_number_gt 3999
_reflns_number_total 4478
_reflns_threshold_expression 'I > 2\s(I)'
_cod_data_source_file c5dt04547a2.cif
_cod_data_source_block mef9
_cod_depositor_comments
;
The following automatic conversions were performed:

'_exptl_crystal_density_meas' value 'not_measured' was changed to '?'
- the value is perceived as not measured.

Automatic conversion script
Id: cif_fix_values 4268 2015-11-12 08:31:59Z antanas 

 Adding full bibliography for 7038699--7038708.cif.
;
_cod_original_cell_volume 4050.4(10)
_cod_database_code 7038700
_shelx_shelxl_version_number 2014/7
_shelx_space_group_comment
; 
The symmetry employed for this shelxl refinement is uniquely defined 
by the following loop, which should always be used as a source of 
symmetry information in preference to the above space-group names. 
They are only intended as comments. 
;
_shelx_estimated_absorpt_t_min 0.252
_shelx_estimated_absorpt_t_max 0.624

loop_
_space_group_symop_operation_xyz
'x, y, z'
'-x, -y, z'
'y, -x, -z'
'-y, x, -z'
'-x+1/2, y+1/2, -z+1/2'
'x+1/2, -y+1/2, -z+1/2'
'-y+1/2, -x+1/2, z+1/2'
'y+1/2, x+1/2, z+1/2'

loop_
_atom_site_label
_atom_site_type_symbol
_atom_site_fract_x
_atom_site_fract_y
_atom_site_fract_z
_atom_site_U_iso_or_equiv
_atom_site_adp_type
_atom_site_occupancy
_atom_site_site_symmetry_order
_atom_site_calc_flag
_atom_site_refinement_flags_posn
_atom_site_refinement_flags_adp
_atom_site_refinement_flags_occupancy
_atom_site_disorder_assembly
_atom_site_disorder_group
Lu1 Lu 0.1488(3) 0.46603(6) 1.15550(4) 0.0285(4) Uani 0.835(12) 1 d . . P A .
Lu2 Lu 0.1867(12) 0.4575(4) 1.1530(2) 0.0304(15) Uani 0.165(12) 1 d . . P . .
N1 N 0.0087(6) 0.5404(5) 1.1531(4) 0.0532(18) Uani 1 1 d . . . . .
C1 C 0.2967(7) 0.5620(7) 1.1108(4) 0.044(2) Uani 1 1 d . . . . .
C2 C 0.2959(7) 0.4793(7) 1.0709(4) 0.048(2) Uani 1 1 d . . . . .
C3 C 0.2147(8) 0.4799(7) 1.0313(5) 0.054(3) Uani 1 1 d . . . . .
C4 C 0.1662(7) 0.5636(7) 1.0435(5) 0.045(2) Uani 1 1 d . . . . .
C5 C 0.2171(7) 0.6127(6) 1.0956(5) 0.043(2) Uani 1 1 d . . . . .
C6 C 0.3730(7) 0.5976(8) 1.1560(6) 0.060(2) Uani 1 1 d . . . . .
H6A H 0.3470 0.6170 1.2001 0.090 Uiso 1 1 calc R U . . .
H6B H 0.4031 0.6509 1.1340 0.090 Uiso 1 1 calc R U . . .
H6C H 0.4189 0.5484 1.1635 0.090 Uiso 1 1 calc R U . . .
C7 C 0.3762(8) 0.4127(9) 1.0597(6) 0.071(4) Uani 1 1 d . . . . .
H7A H 0.4294 0.4467 1.0410 0.106 Uiso 1 1 calc R U . . .
H7B H 0.3573 0.3641 1.0274 0.106 Uiso 1 1 calc R U . . .
H7C H 0.3936 0.3843 1.1035 0.106 Uiso 1 1 calc R U . . .
C8 C 0.1892(10) 0.4055(9) 0.9796(6) 0.073(4) Uani 1 1 d . . . . .
H8A H 0.2004 0.3441 0.9996 0.110 Uiso 1 1 calc R U . . .
H8B H 0.2272 0.4130 0.9384 0.110 Uiso 1 1 calc R U . . .
H8C H 0.1234 0.4113 0.9676 0.110 Uiso 1 1 calc R U . . .
C9 C 0.0864(8) 0.6014(9) 1.0062(6) 0.063(3) Uani 1 1 d . . . . .
H9A H 0.0901 0.5828 0.9580 0.095 Uiso 1 1 calc R U . . .
H9B H 0.0867 0.6693 1.0094 0.095 Uiso 1 1 calc R U . . .
H9C H 0.0288 0.5772 1.0262 0.095 Uiso 1 1 calc R U . . .
C10 C 0.1933(8) 0.7079(6) 1.1229(6) 0.055(3) Uani 1 1 d . . . . .
H10A H 0.2499 0.7455 1.1259 0.083 Uiso 1 1 calc R U . . .
H10B H 0.1654 0.7020 1.1684 0.083 Uiso 1 1 calc R U . . .
H10C H 0.1491 0.7381 1.0919 0.083 Uiso 1 1 calc R U . . .
C11 C 0.1097(7) 0.3639(7) 1.2606(5) 0.052(2) Uani 1 1 d . . . . .
C12 C 0.1381(8) 0.3017(6) 1.2092(6) 0.055(3) Uani 1 1 d . . . . .
C13 C 0.2337(8) 0.3123(7) 1.2002(6) 0.058(3) Uani 1 1 d . . . . .
C14 C 0.2638(7) 0.3832(7) 1.2448(5) 0.045(2) Uani 1 1 d . . . . .
C15 C 0.1886(7) 0.4155(7) 1.2819(5) 0.051(2) Uani 1 1 d . . . . .
C16 C 0.0124(15) 0.3522(18) 1.2785(13) 0.051(5) Uiso 0.5 1 d . . P A 1
H16A H 0.0029 0.2902 1.2979 0.076 Uiso 0.5 1 calc R U P A 1
H16B H -0.0259 0.3592 1.2374 0.076 Uiso 0.5 1 calc R U P A 1
H16C H -0.0054 0.3992 1.3123 0.076 Uiso 0.5 1 calc R U P A 1
C17 C 0.0924(17) 0.2289(17) 1.1565(15) 0.059(6) Uiso 0.5 1 d . . P A 1
H17A H 0.0441 0.2601 1.1296 0.089 Uiso 0.5 1 calc R U P A 1
H17B H 0.0647 0.1773 1.1822 0.089 Uiso 0.5 1 calc R U P A 1
H17C H 0.1404 0.2049 1.1257 0.089 Uiso 0.5 1 calc R U P A 1
C18 C 0.273(2) 0.241(2) 1.1441(15) 0.073(8) Uiso 0.5 1 d . . P A 1
H18A H 0.3410 0.2440 1.1433 0.109 Uiso 0.5 1 calc R U P A 1
H18B H 0.2485 0.2571 1.0988 0.109 Uiso 0.5 1 calc R U P A 1
H18C H 0.2536 0.1776 1.1560 0.109 Uiso 0.5 1 calc R U P A 1
C19 C 0.3713(15) 0.3905(16) 1.2497(12) 0.050(5) Uiso 0.5 1 d . . P A 1
H19A H 0.3915 0.4505 1.2313 0.075 Uiso 0.5 1 calc R U P A 1
H19B H 0.3997 0.3402 1.2231 0.075 Uiso 0.5 1 calc R U P A 1
H19C H 0.3904 0.3855 1.2977 0.075 Uiso 0.5 1 calc R U P A 1
C20 C 0.2112(18) 0.4837(15) 1.3400(13) 0.051(5) Uiso 0.5 1 d . . P A 1
H20A H 0.2787 0.4888 1.3452 0.076 Uiso 0.5 1 calc R U P A 1
H20B H 0.1840 0.4611 1.3829 0.076 Uiso 0.5 1 calc R U P A 1
H20C H 0.1853 0.5449 1.3291 0.076 Uiso 0.5 1 calc R U P A 1
C16B C 0.0191(16) 0.3782(17) 1.3007(14) 0.053(6) Uiso 0.5 1 d . . P A 2
H16D H 0.0060 0.3227 1.3282 0.079 Uiso 0.5 1 calc R U P A 2
H16E H -0.0321 0.3889 1.2686 0.079 Uiso 0.5 1 calc R U P A 2
H16F H 0.0256 0.4320 1.3311 0.079 Uiso 0.5 1 calc R U P A 2
C17B C 0.0686(17) 0.2364(17) 1.1812(13) 0.057(6) Uiso 0.5 1 d . . P A 2
H17D H 0.0147 0.2339 1.2118 0.085 Uiso 0.5 1 calc R U P A 2
H17E H 0.0961 0.1744 1.1774 0.085 Uiso 0.5 1 calc R U P A 2
H17F H 0.0488 0.2576 1.1357 0.085 Uiso 0.5 1 calc R U P A 2
C18B C 0.3014(18) 0.2502(17) 1.1631(13) 0.057(6) Uiso 0.5 1 d . . P A 2
H18D H 0.3650 0.2709 1.1725 0.085 Uiso 0.5 1 calc R U P A 2
H18E H 0.2897 0.2533 1.1137 0.085 Uiso 0.5 1 calc R U P A 2
H18F H 0.2937 0.1861 1.1789 0.085 Uiso 0.5 1 calc R U P A 2
C19B C 0.3606(15) 0.4190(16) 1.2682(11) 0.046(5) Uiso 0.5 1 d . . P A 2
H19D H 0.3721 0.4804 1.2484 0.070 Uiso 0.5 1 calc R U P A 2
H19E H 0.4088 0.3757 1.2528 0.070 Uiso 0.5 1 calc R U P A 2
H19F H 0.3620 0.4234 1.3183 0.070 Uiso 0.5 1 calc R U P A 2
C20B C 0.177(2) 0.4782(18) 1.3433(15) 0.062(7) Uiso 0.5 1 d . . P A 2
H20D H 0.1686 0.5423 1.3278 0.093 Uiso 0.5 1 calc R U P A 2
H20E H 0.2331 0.4745 1.3719 0.093 Uiso 0.5 1 calc R U P A 2
H20F H 0.1232 0.4585 1.3699 0.093 Uiso 0.5 1 calc R U P A 2

loop_
_atom_site_aniso_label
_atom_site_aniso_U_11
_atom_site_aniso_U_22
_atom_site_aniso_U_33
_atom_site_aniso_U_23
_atom_site_aniso_U_13
_atom_site_aniso_U_12
Lu1 0.0308(10) 0.0286(3) 0.0262(2) 0.0002(2) 0.0012(3) 0.0013(3)
Lu2 0.025(4) 0.0380(13) 0.0284(12) 0.0026(12) 0.0010(17) 0.0031(16)
N1 0.055(5) 0.061(4) 0.043(4) -0.001(5) 0.010(4) 0.000(4)
C1 0.051(5) 0.049(5) 0.032(4) 0.007(4) 0.005(4) 0.002(4)
C2 0.062(6) 0.048(6) 0.032(4) 0.005(4) 0.008(4) 0.007(4)
C3 0.088(8) 0.047(6) 0.026(4) -0.001(4) 0.010(5) 0.004(5)
C4 0.050(5) 0.052(5) 0.033(4) 0.006(4) 0.004(4) 0.000(4)
C5 0.051(5) 0.035(4) 0.041(5) 0.005(4) 0.007(4) 0.000(4)
C6 0.057(6) 0.067(6) 0.056(5) 0.000(6) 0.000(6) -0.014(5)
C7 0.075(8) 0.067(7) 0.070(7) 0.022(6) 0.032(6) 0.029(6)
C8 0.099(10) 0.077(8) 0.043(6) -0.019(6) -0.003(6) 0.001(7)
C9 0.069(7) 0.078(8) 0.043(5) 0.026(5) 0.004(5) 0.007(6)
C10 0.066(7) 0.036(5) 0.064(6) 0.000(4) 0.025(5) 0.005(4)
C11 0.050(5) 0.045(5) 0.060(6) 0.028(5) -0.008(4) 0.000(4)
C12 0.057(6) 0.033(5) 0.074(7) 0.020(5) -0.019(5) -0.007(4)
C13 0.064(7) 0.039(5) 0.072(7) 0.019(5) -0.004(5) 0.004(5)
C14 0.043(5) 0.048(5) 0.044(5) 0.012(4) -0.006(4) -0.004(4)
C15 0.067(6) 0.047(5) 0.037(5) 0.019(4) -0.008(4) -0.004(5)

loop_
_atom_type_symbol
_atom_type_description
_atom_type_scat_dispersion_real
_atom_type_scat_dispersion_imag
_atom_type_scat_source
C C 0.0033 0.0016 'International Tables Vol C Tables 4.2.6.8 and 6.1.1.4'
H H 0.0000 0.0000 'International Tables Vol C Tables 4.2.6.8 and 6.1.1.4'
N N 0.0061 0.0033 'International Tables Vol C Tables 4.2.6.8 and 6.1.1.4'
Lu Lu -0.4720 5.8584 'International Tables Vol C Tables 4.2.6.8 and 6.1.1.4'

loop_
_geom_angle_atom_site_label_1
_geom_angle_atom_site_label_2
_geom_angle_atom_site_label_3
_geom_angle
_geom_angle_site_symmetry_1
_geom_angle_site_symmetry_3
Cnt1 Lu1 N1 104.9 . .
Cnt1 Lu1 N1 123.4 2_565 .
Cnt2 Lu1 N1 122.5 . .
Cnt2 Lu1 N1 102.7 2_565 .
Cnt1 Lu1 Cnt2 132.1 . .
N1 Lu1 N1 30.3(4) 2_565 .
N1 Lu1 C11 77.0(3) 2_565 .
N1 Lu1 C11 95.2(3) . .
N1 Lu1 C12 84.9(3) 2_565 .
N1 Lu1 C12 112.6(3) . .
C11 Lu1 C12 31.5(4) . .
N1 Lu1 C5 113.6(3) 2_565 .
N1 Lu1 C5 86.8(3) . .
C11 Lu1 C5 154.0(3) . .
C12 Lu1 C5 160.6(4) . .
N1 Lu1 C4 95.7(3) 2_565 .
N1 Lu1 C4 79.3(3) . .
C11 Lu1 C4 172.4(3) . .
C12 Lu1 C4 146.7(3) . .
C5 Lu1 C4 32.0(3) . .
N1 Lu1 C3 110.3(3) 2_565 .
N1 Lu1 C3 105.4(3) . .
C11 Lu1 C3 149.2(3) . .
C12 Lu1 C3 117.9(4) . .
C5 Lu1 C3 52.0(3) . .
C4 Lu1 C3 31.4(3) . .
N1 Lu1 C15 103.0(3) 2_565 .
N1 Lu1 C15 109.9(3) . .
C11 Lu1 C15 31.5(3) . .
C12 Lu1 C15 51.8(3) . .
C5 Lu1 C15 124.2(3) . .
C4 Lu1 C15 155.7(3) . .
C3 Lu1 C15 144.2(4) . .
N1 Lu1 C13 115.4(3) 2_565 .
N1 Lu1 C13 143.0(3) . .
C11 Lu1 C13 51.0(3) . .
C12 Lu1 C13 30.7(3) . .
C5 Lu1 C13 130.1(4) . .
C4 Lu1 C13 132.4(4) . .
C3 Lu1 C13 101.5(4) . .
C15 Lu1 C13 50.7(4) . .
N1 Lu1 C14 127.7(3) 2_565 .
N1 Lu1 C14 140.1(3) . .
C11 Lu1 C14 50.7(3) . .
C12 Lu1 C14 50.8(3) . .
C5 Lu1 C14 114.7(3) . .
C4 Lu1 C14 136.4(3) . .
C3 Lu1 C14 114.4(4) . .
C15 Lu1 C14 30.1(3) . .
C13 Lu1 C14 30.5(3) . .
N1 Lu1 C1 143.8(3) 2_565 .
N1 Lu1 C1 116.9(3) . .
C11 Lu1 C1 136.3(3) . .
C12 Lu1 C1 130.4(3) . .
C5 Lu1 C1 30.4(3) . .
C4 Lu1 C1 51.3(3) . .
C3 Lu1 C1 51.0(3) . .
C15 Lu1 C1 105.9(3) . .
C13 Lu1 C1 99.8(3) . .
C14 Lu1 C1 87.2(3) . .
N1 Lu1 C2 140.9(3) 2_565 .
N1 Lu1 C2 130.5(3) . .
C11 Lu1 C2 134.3(3) . .
C12 Lu1 C2 111.1(3) . .
C5 Lu1 C2 51.0(3) . .
C4 Lu1 C2 51.2(3) . .
C3 Lu1 C2 30.6(3) . .
C15 Lu1 C2 115.0(3) . .
C13 Lu1 C2 84.2(3) . .
C14 Lu1 C2 86.8(3) . .
C1 Lu1 C2 30.7(3) . .
N1 N1 Lu1 75.6(8) 2_565 2_565
N1 N1 Lu1 74.2(7) 2_565 .
Lu1 N1 Lu1 149.6(4) 2_565 .
C5 C1 C2 108.4(8) . .
C5 C1 C6 123.4(9) . .
C2 C1 C6 127.9(9) . .
C5 C1 Lu1 71.7(5) . .
C2 C1 Lu1 75.0(5) . .
C6 C1 Lu1 124.5(6) . .
C3 C2 C1 107.6(9) . .
C3 C2 C7 124.0(9) . .
C1 C2 C7 127.0(10) . .
C3 C2 Lu1 71.5(6) . .
C1 C2 Lu1 74.3(5) . .
C7 C2 Lu1 130.0(7) . .
C2 C3 C4 108.9(9) . .
C2 C3 C8 124.4(10) . .
C4 C3 C8 126.5(11) . .
C2 C3 Lu1 77.9(5) . .
C4 C3 Lu1 74.3(5) . .
C8 C3 Lu1 118.3(8) . .
C3 C4 C5 106.6(8) . .
C3 C4 C9 128.3(10) . .
C5 C4 C9 124.7(10) . .
C3 C4 Lu1 74.3(5) . .
C5 C4 Lu1 73.8(5) . .
C9 C4 Lu1 122.7(7) . .
C1 C5 C4 108.3(8) . .
C1 C5 C10 126.1(10) . .
C4 C5 C10 125.3(9) . .
C1 C5 Lu1 77.9(5) . .
C4 C5 Lu1 74.2(5) . .
C10 C5 Lu1 119.4(6) . .
C12 C11 C15 108.0(9) . .
C12 C11 C16 112.2(14) . .
C15 C11 C16 139.6(15) . .
C12 C11 C16B 134.2(13) . .
C15 C11 C16B 117.4(14) . .
C12 C11 Lu1 74.5(5) . .
C15 C11 Lu1 76.1(5) . .
C16 C11 Lu1 117.9(11) . .
C16B C11 Lu1 120.9(10) . .
C13 C12 C11 108.0(9) . .
C13 C12 C17B 133.6(15) . .
C11 C12 C17B 118.2(14) . .
C13 C12 C17 113.1(14) . .
C11 C12 C17 138.7(13) . .
C13 C12 Lu1 77.9(6) . .
C11 C12 Lu1 74.0(5) . .
C17B C12 Lu1 118.1(11) . .
C17 C12 Lu1 111.1(11) . .
C12 C13 C14 107.7(10) . .
C12 C13 C18B 129.3(14) . .
C14 C13 C18B 121.8(14) . .
C12 C13 C18 111.4(14) . .
C14 C13 C18 141.0(15) . .
C12 C13 Lu1 71.4(5) . .
C14 C13 Lu1 75.1(5) . .
C18B C13 Lu1 129.0(11) . .
C18 C13 Lu1 118.0(12) . .
C15 C14 C13 109.0(9) . .
C15 C14 C19 136.4(13) . .
C13 C14 C19 113.1(12) . .
C15 C14 C19B 115.9(12) . .
C13 C14 C19B 134.2(12) . .
C15 C14 Lu1 73.0(5) . .
C13 C14 Lu1 74.4(5) . .
C19 C14 Lu1 128.6(10) . .
C19B C14 Lu1 126.7(10) . .
C14 C15 C11 107.3(9) . .
C14 C15 C20B 134.4(15) . .
C11 C15 C20B 117.4(15) . .
C14 C15 C20 115.8(13) . .
C11 C15 C20 136.1(14) . .
C14 C15 Lu1 76.9(6) . .
C11 C15 Lu1 72.3(5) . .
C20B C15 Lu1 123.7(11) . .
C20 C15 Lu1 124.1(10) . .

loop_
_geom_bond_atom_site_label_1
_geom_bond_atom_site_label_2
_geom_bond_distance
_geom_bond_site_symmetry_2
Lu1 Cnt1 2.352 .
Lu1 Cnt2 2.349 .
Lu1 N1 2.271(9) 2_565
Lu1 N1 2.286(9) .
Lu1 C11 2.587(9) .
Lu1 C12 2.593(9) .
Lu1 C5 2.607(9) .
Lu1 C4 2.611(9) .
Lu1 C3 2.612(9) .
Lu1 C15 2.636(9) .
Lu1 C13 2.675(10) .
Lu1 C14 2.684(9) .
Lu1 C1 2.684(10) .
Lu1 C2 2.693(10) .
N1 N1 1.190(16) 2_565
N1 Lu1 2.271(9) 2_565
C1 C5 1.390(13) .
C1 C2 1.423(13) .
C1 C6 1.501(14) .
C2 C3 1.402(15) .
C2 C7 1.518(14) .
C3 C4 1.414(14) .
C3 C8 1.518(14) .
C4 C5 1.439(14) .
C4 C9 1.466(15) .
C5 C10 1.511(13) .
C11 C12 1.405(16) .
C11 C15 1.420(14) .
C11 C16 1.45(2) .
C11 C16B 1.54(3) .
C12 C13 1.396(16) .
C12 C17B 1.48(3) .
C12 C17 1.61(3) .
C13 C14 1.410(15) .
C13 C18B 1.51(3) .
C13 C18 1.61(3) .
C14 C15 1.383(15) .
C14 C19 1.55(2) .
C14 C19B 1.56(2) .
C15 C20B 1.51(3) .
C15 C20 1.54(3) .
